data_2104449
loop_
_publ_author_name
'Posse, Jose Maria'
'Grzechnik, Andrzej'
'Friese, Karen'

_publ_section_title
;
 Ternary fluorides Ba<i>M</i>F~4~ (<i>M</i> = Zn, Mg and Mn) at low
 temperatures
;
_journal_coeditor_code SN5085
_journal_issue 5
_journal_name_full 'Acta Crystallographica Section B'
_journal_page_first 576
_journal_page_last 586
_journal_paper_doi 10.1107/S0108768109027177
_journal_volume 65
_journal_year 2009
_chemical_formula_sum 'Ba F4 Zn'
_chemical_formula_weight 278.7
_chemical_name_systematic ' ?'
_space_group_IT_number 36
_symmetry_cell_setting orthorhombic
_symmetry_space_group_name_Hall 'C 2c -2'
_symmetry_space_group_name_H-M 'C m c 21'
_cell_angle_alpha 90
_cell_angle_beta 90
_cell_angle_gamma 90
_cell_formula_units_Z 4
_cell_length_a 4.19057(2)
_cell_length_b 14.51281(6)
_cell_length_c 5.83568(3)
_cell_measurement_temperature 10
_cell_volume 354.908(3)
_computing_publication_material 'Jana2006 (Petricek, Dusek & Palatinus, 2006)'
_computing_structure_refinement 'Jana2006 (Petricek, Dusek & Palatinus, 2006)'
_diffrn_ambient_temperature 10
_diffrn_radiation_type synchrotron
_diffrn_radiation_wavelength 0.3995
_exptl_absorpt_coefficient_mu 3.734
_exptl_crystal_density_diffrn 5.2144
_exptl_crystal_F_000 488
_pd_block_diffractogram_id BaZnF410K
_pd_instr_location
;
ID31, ESRF, Granoble, France
;
_pd_meas_2theta_range_inc 0.002
_pd_meas_2theta_range_max 30.966
_pd_meas_2theta_range_min 1.002
_pd_meas_number_of_points 14983
_pd_proc_2theta_range_inc 0.002
_pd_proc_2theta_range_max 22.998
_pd_proc_2theta_range_min 2.002
_pd_proc_ls_background_function 'Manual background'
_pd_proc_ls_pref_orient_corr 'March & Dollase'
_pd_proc_ls_profile_function Pseudo-Voigt
_pd_proc_ls_prof_R_factor 0.1288
_pd_proc_ls_prof_wR_expected 0.1114
_pd_proc_ls_prof_wR_factor 0.2012
_pd_spec_mounting '7mm diameter quartz capillary'
_pd_spec_mount_mode transmission
_pd_spec_shape cylinder
_refine_ls_number_constraints 1
_refine_ls_number_parameters 24
_refine_ls_number_restraints 0
_refine_ls_shift/su_max 0.0281
_refine_ls_shift/su_mean 0.0085
_refine_ls_weighting_scheme sigma
_cod_data_source_file sn5085.cif
_cod_data_source_block BaZnF410K2
_cod_original_sg_symbol_Hall 'C -2x;-2yc;2zc'
_cod_original_formula_sum 'Ba1 F4 Zn1'
_cod_database_code 2104449

loop_
_symmetry_equiv_pos_site_id
_symmetry_equiv_pos_as_xyz
1 x,y,z
2 -x,-y,z+1/2
3 -x,y,z
4 x,-y,z+1/2
5 x+1/2,y+1/2,z
6 -x+1/2,-y+1/2,z+1/2
7 -x+1/2,y+1/2,z
8 x+1/2,-y+1/2,z+1/2

loop_
_atom_site_type_symbol
_atom_site_label
_atom_site_fract_x
_atom_site_fract_y
_atom_site_fract_z
_atom_site_U_iso_or_equiv
_atom_site_adp_type
_atom_site_calc_flag
_atom_site_refinement_flags
_atom_site_occupancy
_atom_site_disorder_assembly
_atom_site_disorder_group
Ba Ba 0.5 0.35210(6) 0.5371(4) 0.0070(3) Uiso d . 1 . .
Zn Zn 0 0.41289(11) 0 0.0060(6) Uiso d . 1 . .
F F1 0 0.3027(7) 0.7996(17) 0.0070(13) Uiso d . 1 . .
F F2 0 0.3297(7) 0.2623(17) 0.0070(13) Uiso d . 1 . .
F F3 0 0.4707(5) 0.6727(13) 0.0070(13) Uiso d . 1 . .
F F4 0.5 0.4217(5) 0.9831(17) 0.0070(13) Uiso d . 1 . .

loop_
_atom_type_symbol
_atom_type_scat_dispersion_real
_atom_type_scat_dispersion_imag
_atom_type_scat_source
Ba -1.454 0.826 'International Tables Vol C tables 4.2.6.8 and 6.1.1.1'
Zn 0.252 0.506 'International Tables Vol C tables 4.2.6.8 and 6.1.1.1'
F 0.003 0.003 'International Tables Vol C tables 4.2.6.8 and 6.1.1.1'

loop_
_geom_angle_atom_site_label_1
_geom_angle_atom_site_label_2
_geom_angle_atom_site_label_3
_geom_angle_site_symmetry_1
_geom_angle_site_symmetry_2
_geom_angle_site_symmetry_3
_geom_angle
_geom_angle_publ_flag
F1 Ba F1 . . 1_655 102.2(2) yes
F1 Ba F1 . . 6_554 94.1(2) yes
F1 Ba F2 . . . 72.4(2) yes
F1 Ba F2 . . 1_655 157.5(3) yes
F1 Ba F2 . . 6_555 60.5(2) yes
F1 Ba F3 . . . 55.0(2) yes
F1 Ba F3 . . 1_655 125.5(3) yes
F1 Ba F4 . . . 64.3(2) yes
F1 Ba F1 1_655 . 6_554 94.1(2) yes
F1 Ba F2 1_655 . . 157.5(3) yes
F1 Ba F2 1_655 . 1_655 72.4(2) yes
F1 Ba F2 1_655 . 6_555 60.5(2) yes
F1 Ba F3 1_655 . . 125.5(3) yes
F1 Ba F3 1_655 . 1_655 55.0(2) yes
F1 Ba F4 1_655 . . 64.3(2) yes
F1 Ba F2 6_554 . . 65.1(2) yes
F1 Ba F2 6_554 . 1_655 65.1(2) yes
F1 Ba F2 6_554 . 6_555 58.2(3) yes
F1 Ba F3 6_554 . . 131.73(12) yes
F1 Ba F3 6_554 . 1_655 131.73(12) yes
F1 Ba F4 6_554 . . 142.9(3) yes
F2 Ba F2 . . 1_655 104.0(2) yes
F2 Ba F2 . . 6_555 99.2(2) yes
F2 Ba F3 . . . 70.1(2) yes
F2 Ba F3 . . 1_655 145.9(3) yes
F2 Ba F4 . . . 127.35(17) yes
F2 Ba F2 1_655 . 6_555 99.2(2) yes
F2 Ba F3 1_655 . . 145.9(3) yes
F2 Ba F3 1_655 . 1_655 70.1(2) yes
F2 Ba F4 1_655 . . 127.35(17) yes
F2 Ba F3 6_555 . . 114.88(19) yes
F2 Ba F3 6_555 . 1_655 114.88(19) yes
F2 Ba F4 6_555 . . 84.8(2) yes
F3 Ba F3 . . 1_655 95.77(17) yes
F3 Ba F4 . . . 61.21(17) yes
F3 Ba F4 1_655 . . 61.21(17) yes
F1 Zn F2 1_554 . . 87.9(4) yes
F1 Zn F3 1_554 . 1_554 77.5(4) yes
F1 Zn F3 1_554 . 2_564 174.6(4) yes
F1 Zn F4 1_554 . 1_454 91.2(2) yes
F1 Zn F4 1_554 . 1_554 91.2(2) yes
F2 Zn F3 . . 1_554 165.4(4) yes
F2 Zn F3 . . 2_564 97.5(4) yes
F2 Zn F4 . . 1_454 94.3(2) yes
F2 Zn F4 . . 1_554 94.3(2) yes
F3 Zn F3 1_554 . 2_564 97.1(3) yes
F3 Zn F4 1_554 . 1_454 86.1(3) yes
F3 Zn F4 1_554 . 1_554 86.1(3) yes
F3 Zn F4 2_564 . 1_454 88.4(2) yes
F3 Zn F4 2_564 . 1_554 88.4(2) yes
F4 Zn F4 1_454 . 1_554 171.2(3) yes
Ba F1 Ba 1_455 . . 102.2(3) yes
Ba F1 Ba 1_455 . 6_555 121.7(2) yes
Ba F1 Zn 1_455 . 1_556 96.9(3) yes
Ba F1 F2 1_455 . 1_556 121.6(2) yes
Ba F1 F2 1_455 . 6_455 64.2(2) yes
Ba F1 F2 1_455 . 6_555 135.1(4) yes
Ba F1 F3 1_455 . . 65.1(2) yes
Ba F1 F4 1_455 . 1_455 59.5(2) yes
Ba F1 F4 1_455 . . 127.5(4) yes
Ba F1 Ba . . 6_555 121.7(2) yes
Ba F1 Zn . . 1_556 96.9(3) yes
Ba F1 Zn 6_555 . 1_556 112.1(4) yes
F2 F1 F2 1_556 . 6_455 99.9(3) yes
F2 F1 F2 1_556 . 6_555 99.9(3) yes
F2 F1 F3 1_556 . . 98.6(4) yes
F2 F1 F4 1_556 . 1_455 63.4(3) yes
F2 F1 F4 1_556 . . 63.4(3) yes
F2 F1 F2 6_455 . 6_555 94.6(3) yes
F2 F1 F3 6_455 . . 128.5(3) yes
F2 F1 F4 6_455 . 1_455 84.22(19) yes
F2 F1 F4 6_455 . . 162.6(5) yes
F2 F1 F3 6_555 . . 128.5(3) yes
F2 F1 F4 6_555 . 1_455 162.6(5) yes
F2 F1 F4 6_555 . . 84.22(19) yes
F3 F1 F4 . . 1_455 62.6(3) yes
F3 F1 F4 . . . 62.6(3) yes
F4 F1 F4 1_455 . . 91.7(3) yes
Ba F2 Ba 1_455 . . 104.0(3) yes
Ba F2 Ba 1_455 . 6_554 112.2(2) yes
Ba F2 Zn 1_455 . . 113.5(3) yes
Ba F2 Ba . . 6_554 112.2(2) yes
Ba F2 Zn . . . 113.5(3) yes
Ba F2 Zn 6_554 . . 101.8(4) yes
F1 F2 F1 1_554 . 6_454 88.8(3) yes
F1 F2 F1 1_554 . 6_554 88.8(3) yes
F1 F2 F3 1_554 . 2_564 88.0(4) yes
F1 F2 F4 1_554 . 1_454 61.4(3) yes
F1 F2 F4 1_554 . 1_554 61.4(3) yes
F1 F2 F1 6_454 . 6_554 94.6(3) yes
F1 F2 F3 6_454 . 2_564 132.6(2) yes
F1 F2 F4 6_454 . 1_454 80.0(2) yes
F1 F2 F4 6_454 . 1_554 149.7(5) yes
F1 F2 F3 6_554 . 2_564 132.6(2) yes
F1 F2 F4 6_554 . 1_454 149.7(5) yes
F1 F2 F4 6_554 . 1_554 80.0(2) yes
F3 F2 F4 2_564 . 1_454 57.3(2) yes
F3 F2 F4 2_564 . 1_554 57.3(2) yes
F4 F2 F4 1_454 . 1_554 89.7(3) yes
Ba F3 Ba 1_455 . . 95.8(2) yes
Ba F3 Zn 1_455 . 1_556 90.6(2) yes
Ba F3 Zn 1_455 . 2_565 112.3(2) yes
Ba F3 Zn . . 1_556 90.6(2) yes
Ba F3 Zn . . 2_565 112.3(2) yes
Zn F3 Zn 1_556 . 2_565 144.5(4) yes
F1 F3 F2 . . 2_565 152.9(4) yes
F1 F3 F4 . . 1_455 65.0(2) yes
F1 F3 F4 . . . 65.0(2) yes
F1 F3 F4 . . 2_564 129.77(19) yes
F1 F3 F4 . . 2_664 129.77(19) yes
F2 F3 F4 2_565 . 1_455 97.6(3) yes
F2 F3 F4 2_565 . . 97.6(3) yes
F2 F3 F4 2_565 . 2_564 61.8(2) yes
F2 F3 F4 2_565 . 2_664 61.8(2) yes
F4 F3 F4 1_455 . . 94.2(3) yes
F4 F3 F4 1_455 . 2_564 81.0(2) yes
F4 F3 F4 1_455 . 2_664 157.6(4) yes
F4 F3 F4 . . 2_564 157.6(4) yes
F4 F3 F4 . . 2_664 81.0(2) yes
F4 F3 F4 2_564 . 2_664 95.2(3) yes
Ba F4 Zn . . 1_556 91.2(3) yes
Ba F4 Zn . . 1_656 91.2(3) yes
Zn F4 Zn 1_556 . 1_656 171.2(4) yes
F1 F4 F1 . . 1_655 91.7(3) yes
F1 F4 F2 . . 1_556 55.2(3) yes
F1 F4 F2 . . 1_656 116.2(3) yes
F1 F4 F3 . . . 52.3(3) yes
F1 F4 F3 . . 1_655 116.2(4) yes
F1 F4 F3 . . 2_565 86.49(18) yes
F1 F4 F3 . . 2_665 177.0(4) yes
F1 F4 F2 1_655 . 1_556 116.2(3) yes
F1 F4 F2 1_655 . 1_656 55.2(3) yes
F1 F4 F3 1_655 . . 116.2(4) yes
F1 F4 F3 1_655 . 1_655 52.3(3) yes
F1 F4 F3 1_655 . 2_565 177.0(4) yes
F1 F4 F3 1_655 . 2_665 86.49(18) yes
F2 F4 F2 1_556 . 1_656 89.7(3) yes
F2 F4 F3 1_556 . . 86.69(18) yes
F2 F4 F3 1_556 . 1_655 167.4(4) yes
F2 F4 F3 1_556 . 2_565 60.8(2) yes
F2 F4 F3 1_556 . 2_665 123.7(4) yes
F2 F4 F3 1_656 . . 167.4(4) yes
F2 F4 F3 1_656 . 1_655 86.69(18) yes
F2 F4 F3 1_656 . 2_565 123.7(4) yes
F2 F4 F3 1_656 . 2_665 60.8(2) yes
F3 F4 F3 . . 1_655 94.2(3) yes
F3 F4 F3 . . 2_565 64.5(2) yes
F3 F4 F3 . . 2_665 130.6(3) yes
F3 F4 F3 1_655 . 2_565 130.6(3) yes
F3 F4 F3 1_655 . 2_665 64.5(2) yes
F3 F4 F3 2_565 . 2_665 95.2(3) yes

loop_
_geom_bond_atom_site_label_1
_geom_bond_atom_site_label_2
_geom_bond_site_symmetry_1
_geom_bond_site_symmetry_2
_geom_bond_distance
_geom_bond_publ_flag
Ba F1 . . 2.693(6) yes
Ba F1 . 1_655 2.693(6) yes
Ba F1 . 6_554 2.639(10) yes
Ba F2 . . 2.659(6) yes
Ba F2 . 1_655 2.659(6) yes
Ba F2 . 6_555 2.947(10) yes
Ba F3 . . 2.825(5) yes
Ba F3 . 1_655 2.825(5) yes
Ba F4 . . 2.792(10) yes
Zn F1 . 1_554 1.982(10) yes
Zn F2 . . 1.949(10) yes
Zn F3 . 1_554 2.086(8) yes
Zn F3 . 2_564 1.967(8) yes
Zn F4 . 1_454 2.1015(6) yes
Zn F4 . 1_554 2.1015(6) yes
F1 F2 . 1_556 2.728(14) yes
F1 F2 . 6_455 2.851(9) yes
F1 F2 . 6_555 2.851(9) yes
F1 F3 . . 2.549(12) yes
F1 F4 . 1_455 2.919(9) yes
F1 F4 . . 2.919(9) yes
F2 F3 . 2_564 2.943(12) yes
F2 F4 . 1_454 2.971(9) yes
F2 F4 . 1_554 2.971(9) yes
F3 F4 . 1_455 2.859(8) yes
F3 F4 . . 2.859(8) yes
F3 F4 . 2_564 2.838(7) yes
F3 F4 . 2_664 2.838(7) yes
